data_2236567
loop_
_publ_author_name
'McOwen, Dennis W.'
'Delp, Samuel A.'
'Boyle, Paul D.'
'Henderson, Wesley A.'

_publ_section_title
;
 Dilithium 1,2,5-thiadiazolidine-3,4-dione 1,1-dioxide dihydrate
;
_journal_coeditor_code QM2080
_journal_issue 9
_journal_name_full 'Acta Crystallographica Section E'
_journal_page_first m1228
_journal_paper_doi 10.1107/S1600536812036379
_journal_volume 68
_journal_year 2012
_chemical_formula_iupac '[Li2 (C2 N2 O4 S) (H2 O2)]'
_chemical_formula_sum 'C2 H4 Li2 N2 O6 S'
_chemical_formula_weight 198.01
_chemical_name_systematic
;
Poly[\m-aqua-aqua-\m~6~-(1,1-dioxo-1\l^6^,2,5-thiadiazolidine-3,4-diolato)-
dilithium]
;
_space_group_IT_number 14
_symmetry_cell_setting monoclinic
_symmetry_space_group_name_Hall '-P 2ybc'
_symmetry_space_group_name_H-M 'P 1 21/c 1'
_atom_sites_solution_hydrogens geom
_atom_sites_solution_primary direct
_atom_sites_solution_secondary difmap
_audit_creation_method SHELXL-97
_cell_angle_alpha 90.00
_cell_angle_beta 124.27(2)
_cell_angle_gamma 90.00
_cell_formula_units_Z 4
_cell_length_a 7.239(3)
_cell_length_b 11.185(3)
_cell_length_c 9.786(4)
_cell_measurement_reflns_used 9851
_cell_measurement_temperature 110(2)
_cell_measurement_theta_max 42.37
_cell_measurement_theta_min 3.11
_cell_volume 654.8(4)
_computing_cell_refinement 'SAINT (Bruker, 2009)'
_computing_data_collection 'APEX2 (Bruker, 2009)'
_computing_data_reduction 'SAINT (Bruker, 2009)'
_computing_molecular_graphics 'ORTEP-3 (Farrugia, 1997)'
_computing_publication_material 'SHELXL97 (Sheldrick, 2008)'
_computing_structure_refinement 'SHELXL97 (Sheldrick, 2008)'
_computing_structure_solution 'SHELXS97 (Sheldrick, 2008)'
_diffrn_ambient_temperature 110(2)
_diffrn_measured_fraction_theta_full 0.995
_diffrn_measured_fraction_theta_max 0.816
_diffrn_measurement_device_type 'Bruker--Nonius Kappa X8 APEXII'
_diffrn_measurement_method '\w and \f scans'
_diffrn_radiation_monochromator graphite
_diffrn_radiation_source 'fine-focus sealed tube'
_diffrn_radiation_type MoK\a
_diffrn_radiation_wavelength 0.71073
_diffrn_reflns_av_R_equivalents 0.0219
_diffrn_reflns_av_sigmaI/netI 0.0152
_diffrn_reflns_limit_h_max 12
_diffrn_reflns_limit_h_min -13
_diffrn_reflns_limit_k_max 19
_diffrn_reflns_limit_k_min -18
_diffrn_reflns_limit_l_max 18
_diffrn_reflns_limit_l_min -16
_diffrn_reflns_number 34710
_diffrn_reflns_theta_full 37.11
_diffrn_reflns_theta_max 42.74
_diffrn_reflns_theta_min 3.11
_exptl_absorpt_coefficient_mu 0.486
_exptl_absorpt_correction_T_max 0.8939
_exptl_absorpt_correction_T_min 0.8251
_exptl_absorpt_correction_type multi-scan
_exptl_absorpt_process_details '(SADABS; Bruker, 2009)'
_exptl_crystal_colour colourless
_exptl_crystal_density_diffrn 2.008
_exptl_crystal_density_method 'not measured'
_exptl_crystal_description prism
_exptl_crystal_F_000 400
_exptl_crystal_size_max 0.41
_exptl_crystal_size_mid 0.24
_exptl_crystal_size_min 0.24
_refine_diff_density_max 0.622
_refine_diff_density_min -0.397
_refine_ls_extinction_method none
_refine_ls_goodness_of_fit_ref 1.055
_refine_ls_hydrogen_treatment refall
_refine_ls_matrix_type full
_refine_ls_number_parameters 134
_refine_ls_number_reflns 3899
_refine_ls_number_restraints 0
_refine_ls_restrained_S_all 1.055
_refine_ls_R_factor_all 0.0252
_refine_ls_R_factor_gt 0.0222
_refine_ls_shift/su_max 0.001
_refine_ls_shift/su_mean 0.000
_refine_ls_structure_factor_coef Fsqd
_refine_ls_weighting_details 'calc w=1/[\s^2^(Fo^2^)+(0.0343P)^2^+0.1822P] where P=(Fo^2^+2Fc^2^)/3'
_refine_ls_weighting_scheme calc
_refine_ls_wR_factor_gt 0.0637
_refine_ls_wR_factor_ref 0.0653
_reflns_number_gt 3575
_reflns_number_total 3899
_reflns_threshold_expression I>2sigma(I)
_cod_data_source_file qm2080.cif
_cod_data_source_block I
_cod_original_sg_symbol_H-M 'P 21/c'
_cod_database_code 2236567
_cod_database_fobs_code 2236567

loop_
_symmetry_equiv_pos_as_xyz
'x, y, z'
'-x, y+1/2, -z+1/2'
'-x, -y, -z'
'x, -y-1/2, z-1/2'

loop_
_atom_site_type_symbol
_atom_site_label
_atom_site_fract_x
_atom_site_fract_y
_atom_site_fract_z
_atom_site_U_iso_or_equiv
_atom_site_adp_type
_atom_site_calc_flag
_atom_site_occupancy
_atom_site_symmetry_multiplicity
Li Li1 0.7137(2) 0.01566(12) 0.50356(15) 0.0135(2) Uani d 1 1
Li Li2 0.7135(2) 0.05125(12) 0.18236(17) 0.0149(2) Uani d 1 1
S S1 0.89112(2) 0.223295(11) 0.983764(16) 0.00633(4) Uani d 1 1
O O1 0.79819(8) 0.19195(4) 1.07658(6) 0.01045(7) Uani d 1 1
O O2 0.84435(8) 0.34610(4) 0.92528(6) 0.01025(7) Uani d 1 1
N N1 0.79993(8) 0.13338(4) 0.82836(6) 0.00815(8) Uani d 1 1
N N2 1.16044(8) 0.19981(5) 1.09118(6) 0.00814(7) Uani d 1 1
C C1 0.97800(9) 0.08981(5) 0.83782(7) 0.00681(8) Uani d 1 1
C C2 1.19895(9) 0.12853(5) 0.99882(7) 0.00704(8) Uani d 1 1
O O3 0.97919(7) 0.02518(4) 0.73492(5) 0.00883(7) Uani d 1 1
O O4 1.38036(7) 0.09387(4) 1.02912(6) 0.01080(8) Uani d 1 1
O O1W 0.56092(8) -0.12147(4) 0.56167(6) 0.01060(7) Uani d 1 1
H H1WA 0.642(3) -0.1436(15) 0.654(2) 0.038(4) Uiso d 1 1
H H1WB 0.497(3) -0.1828(15) 0.504(2) 0.037(4) Uiso d 1 1
O O2W 0.64205(7) -0.06718(4) 0.30255(6) 0.00860(7) Uani d 1 1
H H2WA 0.702(2) -0.1334(14) 0.3304(18) 0.030(3) Uiso d 1 1
H H2WB 0.512(3) -0.0804(14) 0.2543(19) 0.032(4) Uiso d 1 1

loop_
_atom_site_aniso_label
_atom_site_aniso_U_11
_atom_site_aniso_U_22
_atom_site_aniso_U_33
_atom_site_aniso_U_12
_atom_site_aniso_U_13
_atom_site_aniso_U_23
Li1 0.0127(5) 0.0155(5) 0.0110(5) -0.0009(4) 0.0059(4) -0.0018(4)
Li2 0.0120(5) 0.0169(5) 0.0176(5) 0.0033(4) 0.0094(5) 0.0054(4)
S1 0.00648(6) 0.00602(6) 0.00737(6) 0.00044(3) 0.00444(5) -0.00002(3)
O1 0.01270(18) 0.01092(17) 0.01269(18) 0.00098(14) 0.01016(16) 0.00139(13)
O2 0.01357(18) 0.00648(15) 0.01303(18) 0.00244(13) 0.00890(16) 0.00195(13)
N1 0.00613(17) 0.00947(17) 0.00851(17) -0.00019(13) 0.00391(15) -0.00189(14)
N2 0.00659(17) 0.00924(17) 0.00772(17) -0.00007(14) 0.00350(15) -0.00125(14)
C1 0.00696(19) 0.00660(18) 0.00715(18) 0.00008(14) 0.00413(16) 0.00011(14)
C2 0.00620(18) 0.00760(18) 0.00714(18) 0.00043(14) 0.00365(16) 0.00069(14)
O3 0.00976(17) 0.00902(16) 0.00814(16) 0.00060(13) 0.00530(14) -0.00166(12)
O4 0.00685(16) 0.01436(18) 0.01147(17) 0.00300(13) 0.00532(15) 0.00209(14)
O1W 0.01054(17) 0.01104(17) 0.00911(17) -0.00189(13) 0.00487(15) -0.00023(13)
O2W 0.00740(16) 0.00840(15) 0.00953(16) 0.00014(12) 0.00449(14) 0.00025(12)

loop_
_atom_type_symbol
_atom_type_description
_atom_type_scat_dispersion_real
_atom_type_scat_dispersion_imag
_atom_type_scat_source
C C 0.0033 0.0016 'International Tables Vol C Tables 4.2.6.8 and 6.1.1.4'
H H 0.0000 0.0000 'International Tables Vol C Tables 4.2.6.8 and 6.1.1.4'
Li Li -0.0003 0.0001 'International Tables Vol C Tables 4.2.6.8 and 6.1.1.4'
N N 0.0061 0.0033 'International Tables Vol C Tables 4.2.6.8 and 6.1.1.4'
O O 0.0106 0.0060 'International Tables Vol C Tables 4.2.6.8 and 6.1.1.4'
S S 0.1246 0.1234 'International Tables Vol C Tables 4.2.6.8 and 6.1.1.4'

loop_
_geom_angle_atom_site_label_1
_geom_angle_atom_site_label_2
_geom_angle_atom_site_label_3
_geom_angle_site_symmetry_1
_geom_angle_site_symmetry_3
_geom_angle
O2W Li1 O3 . . 135.20(8)
O2W Li1 O1W . 3_656 107.07(7)
O3 Li1 O1W . 3_656 117.64(7)
O2W Li1 O1W . . 92.49(6)
O3 Li1 O1W . . 92.78(6)
O1W Li1 O1W 3_656 . 86.66(6)
O2W Li1 O2 . 4_565 84.50(6)
O3 Li1 O2 . 4_565 91.73(6)
O1W Li1 O2 3_656 4_565 91.01(6)
O1W Li1 O2 . 4_565 175.48(7)
O2W Li1 Li1 . 3_656 103.23(7)
O3 Li1 Li1 . 3_656 110.35(8)
O1W Li1 Li1 3_656 3_656 44.16(4)
O1W Li1 Li1 . 3_656 42.49(4)
O2 Li1 Li1 4_565 3_656 135.04(8)
O2W Li1 Li2 . . 38.02(4)
O3 Li1 Li2 . . 125.81(7)
O1W Li1 Li2 3_656 . 99.07(6)
O1W Li1 Li2 . . 129.81(6)
O2 Li1 Li2 4_565 . 46.80(4)
Li1 Li1 Li2 3_656 . 123.61(7)
O2W Li1 H2WB . . 19.7(4)
O3 Li1 H2WB . . 150.4(4)
O1W Li1 H2WB 3_656 . 90.8(4)
O1W Li1 H2WB . . 80.3(4)
O2 Li1 H2WB 4_565 . 95.9(4)
Li1 Li1 H2WB 3_656 . 83.8(4)
Li2 Li1 H2WB . . 50.0(4)
O2W Li2 O4 . 1_454 89.83(6)
O2W Li2 O3 . 3_756 94.15(6)
O4 Li2 O3 1_454 3_756 160.11(8)
O2W Li2 O1 . 1_554 173.35(8)
O4 Li2 O1 1_454 1_554 90.83(6)
O3 Li2 O1 3_756 1_554 87.46(5)
O2W Li2 O2 . 4_565 79.51(6)
O4 Li2 O2 1_454 4_565 105.58(6)
O3 Li2 O2 3_756 4_565 94.31(6)
O1 Li2 O2 1_554 4_565 93.94(6)
O2W Li2 O4 . 3_756 91.01(6)
O4 Li2 O4 1_454 3_756 83.22(6)
O3 Li2 O4 3_756 3_756 77.24(5)
O1 Li2 O4 1_554 3_756 95.64(6)
O2 Li2 O4 4_565 3_756 166.89(6)
O2W Li2 Li1 . . 36.68(4)
O4 Li2 Li1 1_454 . 95.63(6)
O3 Li2 Li1 3_756 . 99.19(6)
O1 Li2 Li1 1_554 . 136.68(7)
O2 Li2 Li1 4_565 . 43.12(4)
O4 Li2 Li1 3_756 . 127.63(6)
O2W Li2 Li2 . 3_655 90.62(7)
O4 Li2 Li2 1_454 3_655 45.64(4)
O3 Li2 Li2 3_756 3_655 114.74(8)
O1 Li2 Li2 1_554 3_655 94.57(7)
O2 Li2 Li2 4_565 3_655 150.02(7)
O4 Li2 Li2 3_756 3_655 37.58(4)
Li1 Li2 Li2 . 3_655 119.99(7)
O1 S1 O2 . . 112.91(3)
O1 S1 N1 . . 110.57(4)
O2 S1 N1 . . 109.60(4)
O1 S1 N2 . . 111.47(4)
O2 S1 N2 . . 109.54(3)
N1 S1 N2 . . 102.23(3)
S1 O1 Li2 . 1_556 146.99(5)
S1 O2 Li1 . 4_566 125.95(5)
S1 O2 Li2 . 4_566 138.18(4)
Li1 O2 Li2 4_566 4_566 90.08(5)
C1 N1 S1 . . 107.15(5)
C2 N2 S1 . . 106.65(5)
O3 C1 N1 . . 127.18(6)
O3 C1 C2 . . 120.88(5)
N1 C1 C2 . . 111.95(5)
O4 C2 N2 . . 128.23(6)
O4 C2 C1 . . 120.46(6)
N2 C2 C1 . . 111.31(5)
C1 O3 Li1 . . 120.78(6)
C1 O3 Li2 . 3_756 114.73(6)
Li1 O3 Li2 . 3_756 124.06(6)
C2 O4 Li2 . 1_656 154.29(6)
C2 O4 Li2 . 3_756 104.96(5)
Li2 O4 Li2 1_656 3_756 96.78(6)
Li1 O1W Li1 3_656 . 93.34(6)
Li1 O1W H1WA 3_656 . 119.4(12)
Li1 O1W H1WA . . 111.6(12)
Li1 O1W H1WB 3_656 . 100.8(11)
Li1 O1W H1WB . . 125.3(11)
H1WA O1W H1WB . . 106.4(16)
Li1 O2W Li2 . . 105.30(7)
Li1 O2W H2WA . . 107.5(10)
Li2 O2W H2WA . . 121.4(10)
Li1 O2W H2WB . . 103.9(11)
Li2 O2W H2WB . . 112.5(11)
H2WA O2W H2WB . . 104.9(15)

loop_
_geom_bond_atom_site_label_1
_geom_bond_atom_site_label_2
_geom_bond_site_symmetry_2
_geom_bond_distance
Li1 O2W . 1.9615(15)
Li1 O3 . 1.9825(16)
Li1 O1W 3_656 2.0814(16)
Li1 O1W . 2.1468(15)
Li1 O2 4_565 2.1650(14)
Li1 Li1 3_656 3.076(3)
Li1 Li2 . 3.167(2)
Li1 H2WB . 2.286(16)
Li2 O2W . 2.0226(14)
Li2 O4 1_454 2.0539(17)
Li2 O3 3_756 2.0755(16)
Li2 O1 1_554 2.1539(14)
Li2 O2 4_565 2.3088(17)
Li2 O4 3_756 2.4075(17)
Li2 Li2 3_655 3.344(3)
S1 O1 . 1.4453(6)
S1 O2 . 1.4529(6)
S1 N1 . 1.6216(7)
S1 N2 . 1.6331(9)
O1 Li2 1_556 2.1539(14)
O2 Li1 4_566 2.1650(14)
O2 Li2 4_566 2.3088(17)
N1 C1 . 1.3317(9)
N2 C2 . 1.3469(8)
C1 O3 . 1.2435(7)
C1 C2 . 1.5460(10)
C2 O4 . 1.2346(8)
O3 Li2 3_756 2.0755(16)
O4 Li2 1_656 2.0539(17)
O4 Li2 3_756 2.4075(17)
O1W Li1 3_656 2.0814(16)
O1W H1WA . 0.792(17)
O1W H1WB . 0.840(17)
O2W H2WA . 0.824(16)
O2W H2WB . 0.794(16)

loop_
_geom_hbond_atom_site_label_D
_geom_hbond_atom_site_label_H
_geom_hbond_atom_site_label_A
_geom_hbond_site_symmetry_A
_geom_hbond_distance_DH
_geom_hbond_distance_HA
_geom_hbond_distance_DA
_geom_hbond_angle_DHA
O1W H1WA N2 3_757 0.791(16) 2.155(16) 2.9428(14) 175(2)
O1W H1WB O1 2_646 0.842(17) 2.29(2) 2.9971(15) 142(2)
O2W H2WA N2 2_746 0.823(16) 2.049(16) 2.8712(14) 175.7(16)
O2W H2WB N1 3_656 0.79(2) 2.01(2) 2.7947(14) 168.7(17)

loop_
_geom_torsion_atom_site_label_1
_geom_torsion_atom_site_label_2
_geom_torsion_atom_site_label_3
_geom_torsion_atom_site_label_4
_geom_torsion_site_symmetry_1
_geom_torsion_site_symmetry_4
_geom_torsion
O3 Li1 Li2 O2W . . 119.85(9)
O1W Li1 Li2 O2W 3_656 . -106.16(7)
O1W Li1 Li2 O2W . . -12.94(6)
O2 Li1 Li2 O2W 4_565 . 171.05(8)
Li1 Li1 Li2 O2W 3_656 . -66.17(8)
O2W Li1 Li2 O4 . 1_454 82.11(7)
O3 Li1 Li2 O4 . 1_454 -158.04(7)
O1W Li1 Li2 O4 3_656 1_454 -24.05(6)
O1W Li1 Li2 O4 . 1_454 69.17(9)
O2 Li1 Li2 O4 4_565 1_454 -106.84(7)
Li1 Li1 Li2 O4 3_656 1_454 15.94(10)
O2W Li1 Li2 O3 . 3_756 -84.58(7)
O3 Li1 Li2 O3 . 3_756 35.28(9)
O1W Li1 Li2 O3 3_656 3_756 169.26(6)
O1W Li1 Li2 O3 . 3_756 -97.52(9)
O2 Li1 Li2 O3 4_565 3_756 86.47(6)
Li1 Li1 Li2 O3 3_656 3_756 -150.75(8)
O2W Li1 Li2 O1 . 1_554 179.33(11)
O3 Li1 Li2 O1 . 1_554 -60.82(12)
O1W Li1 Li2 O1 3_656 1_554 73.17(10)
O1W Li1 Li2 O1 . 1_554 166.39(7)
O2 Li1 Li2 O1 4_565 1_554 -9.62(8)
Li1 Li1 Li2 O1 3_656 1_554 113.16(10)
O2W Li1 Li2 O2 . 4_565 -171.05(8)
O3 Li1 Li2 O2 . 4_565 -51.20(7)
O1W Li1 Li2 O2 3_656 4_565 82.79(6)
O1W Li1 Li2 O2 . 4_565 176.01(9)
Li1 Li1 Li2 O2 3_656 4_565 122.78(10)
O2W Li1 Li2 O4 . 3_756 -3.65(6)
O3 Li1 Li2 O4 . 3_756 116.20(8)
O1W Li1 Li2 O4 3_656 3_756 -109.82(7)
O1W Li1 Li2 O4 . 3_756 -16.60(11)
O2 Li1 Li2 O4 4_565 3_756 167.39(8)
Li1 Li1 Li2 O4 3_656 3_756 -69.83(10)
O2W Li1 Li2 Li2 . 3_655 41.08(7)
O3 Li1 Li2 Li2 . 3_655 160.93(7)
O1W Li1 Li2 Li2 3_656 3_655 -65.09(9)
O1W Li1 Li2 Li2 . 3_655 28.13(11)
O2 Li1 Li2 Li2 4_565 3_655 -147.88(9)
Li1 Li1 Li2 Li2 3_656 3_655 -25.09(12)
O2 S1 O1 Li2 . 1_556 166.26(8)
N1 S1 O1 Li2 . 1_556 43.06(9)
N2 S1 O1 Li2 . 1_556 -69.93(9)
O1 S1 O2 Li1 . 4_566 12.38(6)
N1 S1 O2 Li1 . 4_566 136.11(6)
N2 S1 O2 Li1 . 4_566 -112.48(6)
O1 S1 O2 Li2 . 4_566 -132.04(7)
N1 S1 O2 Li2 . 4_566 -8.31(7)
N2 S1 O2 Li2 . 4_566 103.09(7)
O1 S1 N1 C1 . . -127.04(4)
O2 S1 N1 C1 . . 107.86(4)
N2 S1 N1 C1 . . -8.27(4)
O1 S1 N2 C2 . . 125.58(5)
O2 S1 N2 C2 . . -108.72(5)
N1 S1 N2 C2 . . 7.45(4)
S1 N1 C1 O3 . . -173.88(5)
S1 N1 C1 C2 . . 6.29(5)
S1 N2 C2 O4 . . 175.91(5)
S1 N2 C2 C1 . . -4.32(5)
O3 C1 C2 O4 . . -1.36(8)
N1 C1 C2 O4 . . 178.47(5)
O3 C1 C2 N2 . . 178.85(5)
N1 C1 C2 N2 . . -1.32(6)
N1 C1 O3 Li1 . . 19.12(9)
C2 C1 O3 Li1 . . -161.08(6)
N1 C1 O3 Li2 . 3_756 -168.10(6)
C2 C1 O3 Li2 . 3_756 11.71(7)
O2W Li1 O3 C1 . . 177.90(8)
O1W Li1 O3 C1 3_656 . 1.93(10)
O1W Li1 O3 C1 . . -85.75(7)
O2 Li1 O3 C1 4_565 . 93.97(6)
Li1 Li1 O3 C1 3_656 . -46.05(10)
Li2 Li1 O3 C1 . . 128.60(7)
O2W Li1 O3 Li2 . 3_756 5.82(13)
O1W Li1 O3 Li2 3_656 3_756 -170.16(6)
O1W Li1 O3 Li2 . 3_756 102.16(7)
O2 Li1 O3 Li2 4_565 3_756 -78.11(7)
Li1 Li1 O3 Li2 3_656 3_756 141.87(7)
Li2 Li1 O3 Li2 . 3_756 -43.48(11)
N2 C2 O4 Li2 . 1_656 25.13(16)
C1 C2 O4 Li2 . 1_656 -154.62(11)
N2 C2 O4 Li2 . 3_756 171.92(6)
C1 C2 O4 Li2 . 3_756 -7.83(7)
O2W Li1 O1W Li1 . 3_656 -106.96(7)
O3 Li1 O1W Li1 . 3_656 117.54(7)
O1W Li1 O1W Li1 3_656 3_656 0.0
O2 Li1 O1W Li1 4_565 3_656 -58.9(9)
Li2 Li1 O1W Li1 . 3_656 -99.03(8)
O3 Li1 O2W Li2 . . -93.45(11)
O1W Li1 O2W Li2 3_656 . 82.82(7)
O1W Li1 O2W Li2 . . 170.08(5)
O2 Li1 O2W Li2 4_565 . -6.54(6)
Li1 Li1 O2W Li2 3_656 . 128.50(7)
O4 Li2 O2W Li1 1_454 . -99.68(6)
O3 Li2 O2W Li1 3_756 . 99.83(7)
O1 Li2 O2W Li1 1_554 . -4.0(6)
O2 Li2 O2W Li1 4_565 . 6.21(6)
O4 Li2 O2W Li1 3_756 . 177.11(5)
Li2 Li2 O2W Li1 3_655 . -145.31(6)
